data_7126933
loop_
_publ_author_name
'Murai, Masahito'
'Taniguchi, Ryuji'
'Kurogi, Takashi'
'Shunsuke, Moritani'
'Takai, Kazuhiko'

_publ_section_title
;
 Cyclization of 5-alkynones with chromium alkylidene equivalents generated
 in situ from gem-dichromiomethanes.
;
_journal_issue 67
_journal_name_full 'Chemical communications (Cambridge, England)'
_journal_page_first 9711
_journal_page_last 9714
_journal_paper_doi 10.1039/d0cc03986a
_journal_volume 56
_journal_year 2020
_chemical_formula_moiety 'C12 H30 Cl4 Cr2 O4 Si, 0.5(C6 H14)'
_chemical_formula_sum 'C15 H37 Cl4 Cr2 O4 Si'
_chemical_formula_weight 555.33
_chemical_name_common Kurogi-Cr
_chemical_name_systematic '[CrCl(dme)](CHSiMe3)(Cl)2'
_space_group_crystal_system monoclinic
_space_group_IT_number 4
_space_group_name_Hall 'P 2yb'
_space_group_name_H-M_alt 'P 1 21 1'
_atom_sites_solution_hydrogens mixed
_atom_sites_solution_primary direct
_atom_sites_solution_secondary difmap
_audit_creation_date 2019-09-26
_audit_creation_method
;
Olex2 1.2
(compiled 2018.05.29 svn.r3510 for OlexSys, GUI svn.r5506)
;
_audit_update_record
;
2020-05-29 deposited with the CCDC.	2020-07-15 downloaded from the CCDC.
;
_cell_angle_alpha 90
_cell_angle_beta 104.225(3)
_cell_angle_gamma 90
_cell_formula_units_Z 2
_cell_length_a 6.5229(16)
_cell_length_b 20.072(5)
_cell_length_c 10.299(3)
_cell_measurement_reflns_used 4583
_cell_measurement_temperature 100(2)
_cell_measurement_theta_max 27.5
_cell_measurement_theta_min 3.4
_cell_volume 1307.1(6)
_computing_cell_refinement 'CrystalClear-SM Expert 2.0 r16 (Rigaku, 2014)'
_computing_data_collection 'CrystalClear-SM Expert 2.0 r16 (Rigaku, 2014)'
_computing_data_reduction 'CrystalClear-SM Expert 2.0 r16 (Rigaku, 2014)'
_computing_molecular_graphics 'Olex2 (Dolomanov et al., 2009)'
_computing_publication_material 'Olex2 (Dolomanov et al., 2009)'
_computing_structure_refinement 'ShelXL (Sheldrick, 2015)'
_computing_structure_solution 'SHELXS-97 (Sheldrick, 2008)'
_diffrn_ambient_temperature 100(2)
_diffrn_detector CCD
_diffrn_measured_fraction_theta_full 0.998
_diffrn_measured_fraction_theta_max 0.998
_diffrn_measurement_device
;
AFC11 (Right): Eulerian 3 circle
;
_diffrn_measurement_device_type
;
Rigaku Saturn724+ (4x4 bin mode)
;
_diffrn_measurement_method 'profile data from \w-scans'
_diffrn_measurement_specimen_support Fiber
_diffrn_radiation_monochromator Confocal
_diffrn_radiation_type MoK\a
_diffrn_radiation_wavelength 0.71075
_diffrn_reflns_av_R_equivalents 0.0410
_diffrn_reflns_av_unetI/netI 0.0572
_diffrn_reflns_Laue_measured_fraction_full 0.998
_diffrn_reflns_Laue_measured_fraction_max 0.998
_diffrn_reflns_limit_h_max 8
_diffrn_reflns_limit_h_min -8
_diffrn_reflns_limit_k_max 26
_diffrn_reflns_limit_k_min -26
_diffrn_reflns_limit_l_max 12
_diffrn_reflns_limit_l_min -13
_diffrn_reflns_number 14655
_diffrn_reflns_point_group_measured_fraction_full 0.997
_diffrn_reflns_point_group_measured_fraction_max 0.996
_diffrn_reflns_theta_full 25.242
_diffrn_reflns_theta_max 27.492
_diffrn_reflns_theta_min 3.364
_diffrn_source 'Rotating Anode'
_exptl_absorpt_coefficient_mu 1.302
_exptl_absorpt_correction_T_max 1.000
_exptl_absorpt_correction_T_min 0.770
_exptl_absorpt_correction_type multi-scan
_exptl_absorpt_process_details
;
Jacobson, R. (1998). REQAB. Private communication to the 
Rigaku Corporation, Tokyo, Japan.
;
_exptl_crystal_colour yellow
_exptl_crystal_density_diffrn 1.411
_exptl_crystal_description platelet
_exptl_crystal_F_000 578
_exptl_crystal_recrystallization_method 'Re-crystallisation from solvent: DME and hexane'
_exptl_crystal_size_max 0.2
_exptl_crystal_size_mid 0.11
_exptl_crystal_size_min 0.02
_refine_diff_density_max 0.322
_refine_diff_density_min -0.439
_refine_diff_density_rms 0.064
_refine_ls_abs_structure_details
;
 Flack x determined using 2189 quotients [(I+)-(I-)]/[(I+)+(I-)]
 (Parsons, Flack and Wagner, Acta Cryst. B69 (2013) 249-259).
;
_refine_ls_abs_structure_Flack 0.021(12)
_refine_ls_extinction_method none
_refine_ls_goodness_of_fit_ref 1.006
_refine_ls_hydrogen_treatment mixed
_refine_ls_matrix_type full
_refine_ls_number_parameters 219
_refine_ls_number_reflns 5984
_refine_ls_number_restraints 1
_refine_ls_restrained_S_all 1.006
_refine_ls_R_factor_all 0.0348
_refine_ls_R_factor_gt 0.0298
_refine_ls_shift/su_max 0.010
_refine_ls_shift/su_mean 0.000
_refine_ls_structure_factor_coef Fsqd
_refine_ls_weighting_details 'w=1/[\s^2^(Fo^2^)+(0.0195P)^2^] where P=(Fo^2^+2Fc^2^)/3'
_refine_ls_weighting_scheme calc
_refine_ls_wR_factor_gt 0.0608
_refine_ls_wR_factor_ref 0.0626
_reflns_Friedel_coverage 0.940
_reflns_Friedel_fraction_full 0.997
_reflns_Friedel_fraction_max 0.994
_reflns_number_gt 5317
_reflns_number_total 5984
_reflns_threshold_expression 'I > 2\s(I)'
_cod_data_source_file d0cc03986a2.cif
_cod_data_source_block Cr2Cl4CHSiMe3dme2
_cod_depositor_comments 'Adding full bibliography for 7126933.cif.'
_cod_database_code 7126933
_shelx_shelxl_version_number 2018/3
_shelx_space_group_comment
;
The symmetry employed for this shelxl refinement is uniquely defined
by the following loop, which should always be used as a source of
symmetry information in preference to the above space-group names.
They are only intended as comments.
;
_shelx_estimated_absorpt_t_max 0.974
_shelx_estimated_absorpt_t_min 0.781
_olex2_submission_special_instructions 'No special instructions were received'

loop_
_space_group_symop_operation_xyz
'x, y, z'
'-x, y+1/2, -z'

loop_
_atom_site_label
_atom_site_type_symbol
_atom_site_fract_x
_atom_site_fract_y
_atom_site_fract_z
_atom_site_U_iso_or_equiv
_atom_site_adp_type
_atom_site_occupancy
_atom_site_site_symmetry_order
_atom_site_calc_flag
_atom_site_refinement_flags_posn
_atom_site_refinement_flags_adp
_atom_site_refinement_flags_occupancy
_atom_site_disorder_assembly
_atom_site_disorder_group
Cr1 Cr 0.86557(9) 0.11258(3) 0.65447(6) 0.01605(13) Uani 1 1 d . . . . .
Cr2 Cr 0.77500(9) 0.20303(3) 0.43119(6) 0.01520(13) Uani 1 1 d . . . . .
Cl1 Cl 0.97610(14) 0.00321(5) 0.67141(10) 0.0230(2) Uani 1 1 d . . . . .
Cl2 Cl 0.76442(14) 0.22892(5) 0.65870(9) 0.01945(19) Uani 1 1 d . . . . .
Cl3 Cl 1.10125(13) 0.14987(5) 0.52760(9) 0.01873(19) Uani 1 1 d . . . . .
Cl4 Cl 0.78922(14) 0.18940(5) 0.21176(9) 0.0214(2) Uani 1 1 d . . . . .
C1 C 0.6441(5) 0.1152(2) 0.4731(3) 0.0164(7) Uani 1 1 d . . . . .
H1 H 0.516(6) 0.129(2) 0.495(4) 0.024(11) Uiso 1 1 d . . . . .
Si1 Si 0.60519(16) 0.04300(5) 0.35524(11) 0.0189(2) Uani 1 1 d . . . . .
C2 C 0.4882(6) -0.0293(2) 0.4280(4) 0.0264(9) Uani 1 1 d . . . . .
H2A H 0.591567 -0.046114 0.506905 0.040 Uiso 1 1 calc GR . . . .
H2B H 0.451442 -0.064749 0.360897 0.040 Uiso 1 1 calc GR . . . .
H2C H 0.360659 -0.014644 0.454022 0.040 Uiso 1 1 calc GR . . . .
C3 C 0.8520(6) 0.0148(2) 0.3107(4) 0.0277(9) Uani 1 1 d . . . . .
H3A H 0.899030 0.049232 0.257003 0.042 Uiso 1 1 calc GR . . . .
H3B H 0.823838 -0.026580 0.258849 0.042 Uiso 1 1 calc GR . . . .
H3C H 0.962638 0.006968 0.392741 0.042 Uiso 1 1 calc GR . . . .
C4 C 0.3996(6) 0.0616(2) 0.1967(4) 0.0268(9) Uani 1 1 d . . . . .
H4A H 0.265537 0.072698 0.218375 0.040 Uiso 1 1 calc GR . . . .
H4B H 0.379858 0.022403 0.138130 0.040 Uiso 1 1 calc GR . . . .
H4C H 0.446115 0.099343 0.150782 0.040 Uiso 1 1 calc GR . . . .
O1 O 0.6821(4) 0.09290(13) 0.7875(2) 0.0200(6) Uani 1 1 d . . . . .
O2 O 1.0921(4) 0.13572(14) 0.8502(2) 0.0210(6) Uani 1 1 d . . . . .
C5 C 0.5156(5) 0.0432(2) 0.7582(4) 0.0267(9) Uani 1 1 d . . . . .
H5A H 0.578664 -0.001358 0.766335 0.040 Uiso 1 1 calc GR . . . .
H5B H 0.429137 0.049719 0.666848 0.040 Uiso 1 1 calc GR . . . .
H5C H 0.426645 0.047791 0.821794 0.040 Uiso 1 1 calc GR . . . .
C6 C 0.8116(6) 0.0872(2) 0.9241(4) 0.0254(9) Uani 1 1 d . . . . .
H6A H 0.884794 0.043581 0.936616 0.030 Uiso 1 1 calc R . . . .
H6B H 0.721357 0.090253 0.988403 0.030 Uiso 1 1 calc R . . . .
C7 C 0.9684(6) 0.1418(2) 0.9481(4) 0.0247(9) Uani 1 1 d . . . . .
H7A H 0.895660 0.185500 0.938887 0.030 Uiso 1 1 calc R . . . .
H7B H 1.061093 0.138535 1.039773 0.030 Uiso 1 1 calc R . . . .
C8 C 1.2513(6) 0.1860(2) 0.8678(4) 0.0257(9) Uani 1 1 d . . . . .
H8A H 1.184282 0.229963 0.855017 0.039 Uiso 1 1 calc GR . . . .
H8B H 1.335560 0.179514 0.802060 0.039 Uiso 1 1 calc GR . . . .
H8C H 1.343383 0.182894 0.958451 0.039 Uiso 1 1 calc GR . . . .
O3 O 0.9202(4) 0.30435(13) 0.4313(3) 0.0190(6) Uani 1 1 d . . . . .
O4 O 0.5115(4) 0.26254(13) 0.3680(3) 0.0195(6) Uani 1 1 d . . . . .
C9 C 1.1087(6) 0.3248(2) 0.5258(4) 0.0316(10) Uani 1 1 d . . . . .
H9A H 1.161064 0.366201 0.494916 0.047 Uiso 1 1 calc GR . . . .
H9B H 1.216457 0.290002 0.534104 0.047 Uiso 1 1 calc GR . . . .
H9C H 1.077957 0.332340 0.613080 0.047 Uiso 1 1 calc GR . . . .
C10 C 0.7548(6) 0.35218(19) 0.4219(4) 0.0267(9) Uani 1 1 d . . . . .
H10A H 0.798521 0.395746 0.392479 0.032 Uiso 1 1 calc R . . . .
H10B H 0.722835 0.358119 0.510296 0.032 Uiso 1 1 calc R . . . .
C11 C 0.5651(6) 0.32701(19) 0.3228(4) 0.0257(9) Uani 1 1 d . . . . .
H11A H 0.445532 0.358307 0.315630 0.031 Uiso 1 1 calc R . . . .
H11B H 0.595338 0.322914 0.233567 0.031 Uiso 1 1 calc R . . . .
C12 C 0.3206(5) 0.2361(2) 0.2790(4) 0.0249(9) Uani 1 1 d . . . . .
H12A H 0.202407 0.266529 0.276810 0.037 Uiso 1 1 calc GR . . . .
H12B H 0.288460 0.192357 0.311592 0.037 Uiso 1 1 calc GR . . . .
H12C H 0.342164 0.231416 0.188561 0.037 Uiso 1 1 calc GR . . . .

loop_
_atom_site_aniso_label
_atom_site_aniso_U_11
_atom_site_aniso_U_22
_atom_site_aniso_U_33
_atom_site_aniso_U_23
_atom_site_aniso_U_13
_atom_site_aniso_U_12
Cr1 0.0149(3) 0.0178(3) 0.0164(3) 0.0015(2) 0.0058(2) 0.0024(2)
Cr2 0.0152(3) 0.0164(3) 0.0152(3) 0.0006(2) 0.0061(2) 0.0004(2)
Cl1 0.0201(5) 0.0215(5) 0.0281(5) -0.0002(4) 0.0071(4) 0.0039(4)
Cl2 0.0225(5) 0.0203(5) 0.0172(4) -0.0006(4) 0.0081(3) 0.0037(4)
Cl3 0.0142(4) 0.0228(5) 0.0210(5) 0.0006(4) 0.0078(3) 0.0011(4)
Cl4 0.0226(5) 0.0260(5) 0.0178(4) -0.0025(4) 0.0095(3) -0.0030(4)
C1 0.0127(17) 0.0198(19) 0.0171(18) 0.0013(16) 0.0046(13) 0.0018(15)
Si1 0.0179(5) 0.0180(5) 0.0208(6) -0.0007(5) 0.0047(4) -0.0021(4)
C2 0.021(2) 0.022(2) 0.036(2) 0.0031(18) 0.0058(17) -0.0034(16)
C3 0.025(2) 0.026(2) 0.036(2) -0.0062(19) 0.0133(18) -0.0021(17)
C4 0.024(2) 0.032(2) 0.023(2) 0.0034(19) 0.0022(17) -0.0061(17)
O1 0.0174(13) 0.0279(15) 0.0151(13) 0.0023(12) 0.0045(10) 0.0031(11)
O2 0.0188(13) 0.0301(16) 0.0153(13) -0.0010(12) 0.0066(10) 0.0006(11)
C5 0.020(2) 0.029(2) 0.032(2) 0.006(2) 0.0078(17) -0.0024(18)
C6 0.027(2) 0.032(2) 0.016(2) 0.0021(18) 0.0050(16) 0.0038(18)
C7 0.023(2) 0.039(3) 0.0132(19) -0.0004(18) 0.0065(15) 0.0069(18)
C8 0.020(2) 0.030(2) 0.026(2) -0.0038(18) 0.0035(16) -0.0022(17)
O3 0.0176(13) 0.0149(13) 0.0259(15) -0.0025(11) 0.0082(11) -0.0024(10)
O4 0.0191(13) 0.0195(14) 0.0214(14) 0.0035(12) 0.0081(10) 0.0026(11)
C9 0.027(2) 0.029(2) 0.039(3) -0.009(2) 0.0076(19) -0.0060(18)
C10 0.031(2) 0.0124(19) 0.038(2) 0.0038(17) 0.0114(19) 0.0044(16)
C11 0.030(2) 0.017(2) 0.034(2) 0.0082(18) 0.0147(18) 0.0027(16)
C12 0.0170(19) 0.032(2) 0.025(2) 0.0039(19) 0.0045(15) 0.0011(17)

loop_
_atom_type_symbol
_atom_type_description
_atom_type_scat_dispersion_real
_atom_type_scat_dispersion_imag
_atom_type_scat_source
C C 0.0033 0.0016 'International Tables Vol C Tables 4.2.6.8 and 6.1.1.4'
H H 0.0000 0.0000 'International Tables Vol C Tables 4.2.6.8 and 6.1.1.4'
Cl Cl 0.1484 0.1585 'International Tables Vol C Tables 4.2.6.8 and 6.1.1.4'
Cr Cr 0.3209 0.6236 'International Tables Vol C Tables 4.2.6.8 and 6.1.1.4'
O O 0.0106 0.0060 'International Tables Vol C Tables 4.2.6.8 and 6.1.1.4'
Si Si 0.0817 0.0704 'International Tables Vol C Tables 4.2.6.8 and 6.1.1.4'

loop_
_geom_angle_atom_site_label_1
_geom_angle_atom_site_label_2
_geom_angle_atom_site_label_3
_geom_angle
_geom_angle_site_symmetry_1
_geom_angle_site_symmetry_3
_geom_angle_publ_flag
Cl1 Cr1 Cr2 131.40(4) . . ?
Cl1 Cr1 Cl2 174.67(4) . . ?
Cl1 Cr1 Cl3 96.28(4) . . ?
Cl2 Cr1 Cr2 53.42(3) . . ?
Cl3 Cr1 Cr2 52.65(3) . . ?
Cl3 Cr1 Cl2 85.53(4) . . ?
C1 Cr1 Cr2 45.50(11) . . ?
C1 Cr1 Cl1 103.24(12) . . ?
C1 Cr1 Cl2 81.91(11) . . ?
C1 Cr1 Cl3 84.12(10) . . ?
C1 Cr1 O1 102.38(12) . . ?
C1 Cr1 O2 166.45(13) . . ?
O1 Cr1 Cr2 127.75(7) . . ?
O1 Cr1 Cl1 89.38(8) . . ?
O1 Cr1 Cl2 88.15(8) . . ?
O1 Cr1 Cl3 170.23(8) . . ?
O1 Cr1 O2 78.70(10) . . ?
O2 Cr1 Cr2 123.39(7) . . ?
O2 Cr1 Cl1 90.26(8) . . ?
O2 Cr1 Cl2 84.63(7) . . ?
O2 Cr1 Cl3 93.27(7) . . ?
Cl2 Cr2 Cr1 53.82(3) . . ?
Cl3 Cr2 Cr1 52.67(3) . . ?
Cl3 Cr2 Cl2 85.83(4) . . ?
Cl4 Cr2 Cr1 131.35(4) . . ?
Cl4 Cr2 Cl2 174.38(4) . . ?
Cl4 Cr2 Cl3 96.27(4) . . ?
C1 Cr2 Cr1 45.82(10) . . ?
C1 Cr2 Cl2 82.45(11) . . ?
C1 Cr2 Cl3 84.38(10) . . ?
C1 Cr2 Cl4 102.92(10) . . ?
C1 Cr2 O3 167.69(12) . . ?
C1 Cr2 O4 101.92(12) . . ?
O3 Cr2 Cr1 124.64(7) . . ?
O3 Cr2 Cl2 85.26(7) . . ?
O3 Cr2 Cl3 94.16(7) . . ?
O3 Cr2 Cl4 89.39(7) . . ?
O4 Cr2 Cr1 127.55(7) . . ?
O4 Cr2 Cl2 87.77(8) . . ?
O4 Cr2 Cl3 170.36(8) . . ?
O4 Cr2 Cl4 89.47(8) . . ?
O4 Cr2 O3 78.12(10) . . ?
Cr2 Cl2 Cr1 72.75(3) . . ?
Cr2 Cl3 Cr1 74.68(3) . . ?
Cr2 C1 Cr1 88.68(14) . . ?
Si1 C1 Cr1 121.5(2) . . ?
Si1 C1 Cr2 121.86(18) . . ?
C1 Si1 C2 110.11(18) . . ?
C1 Si1 C3 114.04(17) . . ?
C1 Si1 C4 111.42(18) . . ?
C2 Si1 C4 103.11(18) . . ?
C3 Si1 C2 108.86(19) . . ?
C3 Si1 C4 108.72(19) . . ?
C5 O1 Cr1 121.3(2) . . ?
C5 O1 C6 111.9(3) . . ?
C6 O1 Cr1 111.3(2) . . ?
C7 O2 Cr1 106.8(2) . . ?
C8 O2 Cr1 124.1(2) . . ?
C8 O2 C7 111.4(3) . . ?
O1 C6 C7 108.4(3) . . ?
O2 C7 C6 107.6(3) . . ?
C9 O3 Cr2 123.6(2) . . ?
C9 O3 C10 111.2(3) . . ?
C10 O3 Cr2 107.3(2) . . ?
C11 O4 Cr2 111.8(2) . . ?
C11 O4 C12 111.2(3) . . ?
C12 O4 Cr2 120.4(2) . . ?
O3 C10 C11 107.8(3) . . ?
O4 C11 C10 108.0(3) . . ?

loop_
_geom_bond_atom_site_label_1
_geom_bond_atom_site_label_2
_geom_bond_distance
_geom_bond_site_symmetry_2
_geom_bond_publ_flag
Cr1 Cr2 2.8750(10) . ?
Cr1 Cl1 2.3039(12) . ?
Cr1 Cl2 2.4300(12) . ?
Cr1 Cl3 2.3703(11) . ?
Cr1 C1 2.062(4) . ?
Cr1 O1 2.067(2) . ?
Cr1 O2 2.236(3) . ?
Cr2 Cl2 2.4176(12) . ?
Cr2 Cl3 2.3696(11) . ?
Cr2 Cl4 2.3008(12) . ?
Cr2 C1 2.051(4) . ?
Cr2 O3 2.243(3) . ?
Cr2 O4 2.063(2) . ?
C1 Si1 1.866(4) . ?
Si1 C2 1.878(4) . ?
Si1 C3 1.867(4) . ?
Si1 C4 1.878(4) . ?
O1 C5 1.450(4) . ?
O1 C6 1.457(4) . ?
O2 C7 1.443(4) . ?
O2 C8 1.427(4) . ?
C6 C7 1.479(5) . ?
O3 C9 1.428(4) . ?
O3 C10 1.430(4) . ?
O4 C11 1.447(4) . ?
O4 C12 1.454(4) . ?
C10 C11 1.485(5) . ?

loop_
_geom_torsion_atom_site_label_1
_geom_torsion_atom_site_label_2
_geom_torsion_atom_site_label_3
_geom_torsion_atom_site_label_4
_geom_torsion
_geom_torsion_site_symmetry_1
_geom_torsion_site_symmetry_2
_geom_torsion_site_symmetry_3
_geom_torsion_site_symmetry_4
_geom_torsion_publ_flag
Cr1 C1 Si1 C2 68.2(2) . . . . ?
Cr1 C1 Si1 C3 -54.5(3) . . . . ?
Cr1 C1 Si1 C4 -178.04(19) . . . . ?
Cr1 O1 C6 C7 44.1(3) . . . . ?
Cr1 O2 C7 C6 42.9(3) . . . . ?
Cr2 C1 Si1 C2 178.61(19) . . . . ?
Cr2 C1 Si1 C3 55.9(3) . . . . ?
Cr2 C1 Si1 C4 -67.6(2) . . . . ?
Cr2 O3 C10 C11 -41.6(4) . . . . ?
Cr2 O4 C11 C10 -45.1(3) . . . . ?
O1 C6 C7 O2 -58.5(4) . . . . ?
C5 O1 C6 C7 -176.7(3) . . . . ?
C8 O2 C7 C6 -178.8(3) . . . . ?
O3 C10 C11 O4 58.1(4) . . . . ?
C9 O3 C10 C11 -179.6(3) . . . . ?
C12 O4 C11 C10 177.3(3) . . . . ?
